data_2311547
loop_
_publ_author_name
'Solomos, Marina A.'
'Bertke, Jeffery A.'
'Swift, Jennifer A.'

_publ_section_title
;
 Crystal structure of a di-aryl carbonate: 1,3-phenyl-ene bis-(phenyl
 carbonate).
;
_journal_coeditor_code SU5407
_journal_issue 'Pt 12'
_journal_name_full 'Acta crystallographica. Section E, Crystallographic communications'
_journal_page_first 1942
_journal_page_last 1945
_journal_paper_doi 10.1107/S2056989017016772
_journal_volume 73
_journal_year 2017
_chemical_formula_moiety 'C20 H14 O6'
_chemical_formula_sum 'C20 H14 O6'
_chemical_formula_weight 350.31
_space_group_crystal_system orthorhombic
_space_group_IT_number 62
_space_group_name_Hall '-P 2ac 2n'
_space_group_name_H-M_alt 'P n m a'
_atom_sites_solution_hydrogens geom
_atom_sites_solution_primary direct
_atom_sites_solution_secondary difmap
_audit_creation_method SHELXL-2014/7
_cell_angle_alpha 90
_cell_angle_beta 90
_cell_angle_gamma 90
_cell_formula_units_Z 4
_cell_length_a 12.9597(12)
_cell_length_b 31.548(3)
_cell_length_c 3.8219(4)
_cell_measurement_reflns_used 6581
_cell_measurement_temperature 100(2)
_cell_measurement_theta_max 28.11
_cell_measurement_theta_min 2.58
_cell_volume 1562.6(3)
_computing_cell_refinement
;
SAINT (Bruker, 2014)
;
_computing_data_collection
;
APEX2 (Bruker, 2014)
;
_computing_data_reduction
;
SAINT (Bruker, 2014) and <i>XPREP</i> (Bruker, 2014)
;
_computing_molecular_graphics
;
SHELXTL (Sheldrick, 2008) and Mercury (Macrae <i>et al.</i>,
2008)
;
_computing_publication_material
;
<i>XCIF</i> (Bruker, 2014) and publCIF (Westrip, 2010)
;
_computing_structure_refinement
;
<i>SHELXL2014/6</i> (Sheldrick, 2015b)
;
_computing_structure_solution
;
<i>SHELXT2014/4</i> (Sheldrick, 2015a)
;
_diffrn_ambient_temperature 100(2)
_diffrn_measured_fraction_theta_full 0.999
_diffrn_measured_fraction_theta_max 0.999
_diffrn_measurement_device 'Bruker D8 Quest/Photon 100'
_diffrn_measurement_method 'profile data from \f and \w scans'
_diffrn_radiation_monochromator 'multilayer mirrors'
_diffrn_radiation_source 'microfocus sealed tube'
_diffrn_radiation_type MoK\a
_diffrn_radiation_wavelength 0.71073
_diffrn_reflns_av_R_equivalents 0.0441
_diffrn_reflns_limit_h_max 16
_diffrn_reflns_limit_h_min -16
_diffrn_reflns_limit_k_max 39
_diffrn_reflns_limit_k_min -39
_diffrn_reflns_limit_l_max 4
_diffrn_reflns_limit_l_min -4
_diffrn_reflns_number 16409
_diffrn_reflns_theta_full 25.242
_diffrn_reflns_theta_max 26.372
_diffrn_reflns_theta_min 2.582
_diffrn_standards_decay_% 0
_diffrn_standards_interval_count 0
_diffrn_standards_number 0
_exptl_absorpt_coefficient_mu 0.111
_exptl_absorpt_correction_T_max 0.7457
_exptl_absorpt_correction_T_min 0.6204
_exptl_absorpt_correction_type multi-scan
_exptl_absorpt_process_details
;
(SADABS; Bruker, 2014)
;
_exptl_crystal_colour colorless
_exptl_crystal_density_diffrn 1.489
_exptl_crystal_density_method 'not measured'
_exptl_crystal_description prism
_exptl_crystal_F_000 728
_exptl_crystal_size_max 0.51
_exptl_crystal_size_mid 0.36
_exptl_crystal_size_min 0.29
_refine_diff_density_max 0.221
_refine_diff_density_min -0.278
_refine_ls_extinction_method none
_refine_ls_goodness_of_fit_ref 1.164
_refine_ls_hydrogen_treatment constr
_refine_ls_matrix_type full
_refine_ls_number_parameters 121
_refine_ls_number_reflns 1625
_refine_ls_number_restraints 0
_refine_ls_restrained_S_all 1.164
_refine_ls_R_factor_all 0.0476
_refine_ls_R_factor_gt 0.0395
_refine_ls_shift/su_max 0.000
_refine_ls_shift/su_mean 0.000
_refine_ls_structure_factor_coef Fsqd
_refine_ls_weighting_details 'w=1/[\s^2^(Fo^2^)+(0.0297P)^2^+1.0258P] where P=(Fo^2^+2Fc^2^)/3'
_refine_ls_weighting_scheme calc
_refine_ls_wR_factor_gt 0.0891
_refine_ls_wR_factor_ref 0.0925
_reflns_number_gt 1409
_reflns_number_total 1625
_reflns_threshold_expression 'I > 2\s(I)'
_cod_data_source_file su5407sup1.cif
_cod_data_source_block I
_cod_database_code 2311547
_shelx_space_group_comment
;
The symmetry employed for this shelxl refinement is uniquely defined
by the following loop, which should always be used as a source of
symmetry information in preference to the above space-group names.
They are only intended as comments.
;

loop_
_space_group_symop_operation_xyz
'x, y, z'
'-x+1/2, -y, z+1/2'
'-x, y+1/2, -z'
'x+1/2, -y+1/2, -z+1/2'
'-x, -y, -z'
'x-1/2, y, -z-1/2'
'x, -y-1/2, z'
'-x-1/2, y-1/2, z-1/2'

loop_
_atom_site_type_symbol
_atom_site_label
_atom_site_fract_x
_atom_site_fract_y
_atom_site_fract_z
_atom_site_U_iso_or_equiv
_atom_site_adp_type
_atom_site_calc_flag
_atom_site_occupancy
O O1 0.53843(8) 0.37983(3) 0.6378(3) 0.0182(3) Uani d 1
O O2 0.64043(8) 0.32686(3) 0.6752(3) 0.0176(3) Uani d 1
O O3 0.49910(8) 0.32050(3) 0.3282(3) 0.0205(3) Uani d 1
C C1 0.45214(11) 0.40226(5) 0.5132(4) 0.0149(3) Uani d 1
C C2 0.47199(12) 0.44105(5) 0.3612(4) 0.0166(3) Uani d 1
H H2 0.5410 0.4506 0.3305 0.020 Uiso calc 1
C C3 0.38982(12) 0.46595(5) 0.2539(4) 0.0185(3) Uani d 1
H H3 0.4022 0.4928 0.1494 0.022 Uiso calc 1
C C4 0.28937(12) 0.45171(5) 0.2990(4) 0.0175(3) Uani d 1
H H4 0.2331 0.4687 0.2238 0.021 Uiso calc 1
C C5 0.27117(12) 0.41276(5) 0.4532(4) 0.0178(3) Uani d 1
H H5 0.2023 0.4031 0.4839 0.021 Uiso calc 1
C C6 0.35262(12) 0.38772(5) 0.5632(4) 0.0159(3) Uani d 1
H H6 0.3404 0.3611 0.6710 0.019 Uiso calc 1
C C7 0.55226(11) 0.33988(5) 0.5243(4) 0.0144(3) Uani d 1
C C8 0.68026(11) 0.28716(5) 0.5719(4) 0.0141(3) Uani d 1
C C9 0.63026(16) 0.2500 0.6630(6) 0.0146(4) Uani d 1
H H9 0.5657 0.2500 0.7808 0.018 Uiso calc 1
C C10 0.77487(11) 0.28802(5) 0.4077(4) 0.0152(3) Uani d 1
H H10 0.8068 0.3143 0.3513 0.018 Uiso calc 1
C C11 0.82269(16) 0.2500 0.3264(6) 0.0159(5) Uani d 1
H H11 0.8882 0.2500 0.2149 0.019 Uiso calc 1

loop_
_atom_site_aniso_label
_atom_site_aniso_U_11
_atom_site_aniso_U_22
_atom_site_aniso_U_33
_atom_site_aniso_U_12
_atom_site_aniso_U_13
_atom_site_aniso_U_23
O1 0.0145(5) 0.0142(5) 0.0258(7) 0.0025(4) -0.0060(5) -0.0041(5)
O2 0.0132(5) 0.0147(5) 0.0250(6) 0.0033(4) -0.0045(5) -0.0041(5)
O3 0.0155(5) 0.0189(6) 0.0272(6) 0.0020(4) -0.0062(5) -0.0059(5)
C1 0.0134(7) 0.0153(7) 0.0159(8) 0.0029(6) -0.0022(6) -0.0035(6)
C2 0.0142(7) 0.0162(8) 0.0193(8) -0.0034(6) 0.0018(6) -0.0025(6)
C3 0.0207(8) 0.0151(7) 0.0198(8) 0.0005(6) 0.0015(7) 0.0000(6)
C4 0.0153(7) 0.0180(8) 0.0192(8) 0.0043(6) -0.0014(6) -0.0011(7)
C5 0.0131(7) 0.0217(8) 0.0187(8) -0.0009(6) 0.0020(6) -0.0035(7)
C6 0.0176(8) 0.0141(7) 0.0161(8) -0.0014(6) 0.0014(6) 0.0002(6)
C7 0.0110(7) 0.0149(7) 0.0173(8) -0.0002(5) 0.0012(6) 0.0010(6)
C8 0.0139(7) 0.0133(8) 0.0151(7) 0.0019(6) -0.0043(6) -0.0019(6)
C9 0.0091(10) 0.0175(11) 0.0171(11) 0.000 -0.0008(8) 0.000
C10 0.0144(7) 0.0162(8) 0.0151(7) -0.0027(6) -0.0024(6) 0.0010(6)
C11 0.0116(10) 0.0211(11) 0.0150(11) 0.000 -0.0002(8) 0.000

loop_
_atom_type_symbol
_atom_type_description
_atom_type_scat_dispersion_real
_atom_type_scat_dispersion_imag
_atom_type_scat_source
C C 0.0033 0.0016 'International Tables Vol C Tables 4.2.6.8 and 6.1.1.4'
H H 0.0000 0.0000 'International Tables Vol C Tables 4.2.6.8 and 6.1.1.4'
O O 0.0106 0.0060 'International Tables Vol C Tables 4.2.6.8 and 6.1.1.4'

loop_
_geom_angle_atom_site_label_1
_geom_angle_atom_site_label_2
_geom_angle_atom_site_label_3
_geom_angle_site_symmetry_1
_geom_angle_site_symmetry_3
_geom_angle
C7 O1 C1 . . 117.93(12)
C7 O2 C8 . . 117.53(12)
C2 C1 C6 . . 121.79(14)
C2 C1 O1 . . 116.16(13)
C6 C1 O1 . . 121.89(14)
C1 C2 C3 . . 118.98(14)
C1 C2 H2 . . 120.5
C3 C2 H2 . . 120.5
C2 C3 C4 . . 120.04(15)
C2 C3 H3 . . 120.0
C4 C3 H3 . . 120.0
C5 C4 C3 . . 120.04(14)
C5 C4 H4 . . 120.0
C3 C4 H4 . . 120.0
C4 C5 C6 . . 120.43(14)
C4 C5 H5 . . 119.8
C6 C5 H5 . . 119.8
C1 C6 C5 . . 118.71(14)
C1 C6 H6 . . 120.6
C5 C6 H6 . . 120.6
O3 C7 O2 . . 127.33(14)
O3 C7 O1 . . 127.50(14)
O2 C7 O1 . . 105.16(12)
C10 C8 C9 . . 123.23(14)
C10 C8 O2 . . 115.82(13)
C9 C8 O2 . . 120.67(14)
C8 C9 C8 7_565 . 115.8(2)
C8 C9 H9 7_565 . 122.1
C8 C9 H9 . . 122.1
C8 C10 C11 . . 118.90(15)
C8 C10 H10 . . 120.5
C11 C10 H10 . . 120.5
C10 C11 C10 . 7_565 119.9(2)
C10 C11 H11 . . 120.0
C10 C11 H11 7_565 . 120.0

loop_
_geom_bond_atom_site_label_1
_geom_bond_atom_site_label_2
_geom_bond_site_symmetry_2
_geom_bond_distance
O1 C7 . 1.3446(18)
O1 C1 . 1.4064(18)
O2 C7 . 1.3442(18)
O2 C8 . 1.4109(18)
O3 C7 . 1.1878(18)
C1 C2 . 1.379(2)
C1 C6 . 1.382(2)
C2 C3 . 1.385(2)
C2 H2 . 0.9500
C3 C4 . 1.388(2)
C3 H3 . 0.9500
C4 C5 . 1.383(2)
C4 H4 . 0.9500
C5 C6 . 1.384(2)
C5 H5 . 0.9500
C6 H6 . 0.9500
C8 C10 . 1.377(2)
C8 C9 . 1.3842(19)
C9 C8 7_565 1.3841(19)
C9 H9 . 0.9500
C10 C11 . 1.3856(18)
C10 H10 . 0.9500
C11 C10 7_565 1.3856(18)
C11 H11 . 0.9500

loop_
_geom_hbond_atom_site_label_D
_geom_hbond_atom_site_label_H
_geom_hbond_atom_site_label_A
_geom_hbond_site_symmetry_A
_geom_hbond_distance_DH
_geom_hbond_distance_HA
_geom_hbond_distance_DA
_geom_hbond_angle_DHA
C10 H10 O3 6_656 0.95 2.592 3.2105(8) 123

loop_
_geom_torsion_atom_site_label_1
_geom_torsion_atom_site_label_2
_geom_torsion_atom_site_label_3
_geom_torsion_atom_site_label_4
_geom_torsion_site_symmetry_4
_geom_torsion
C7 O1 C1 C2 . -125.86(15)
C7 O1 C1 C6 . 58.7(2)
C6 C1 C2 C3 . -0.4(2)
O1 C1 C2 C3 . -175.82(14)
C1 C2 C3 C4 . -0.2(2)
C2 C3 C4 C5 . 0.4(2)
C3 C4 C5 C6 . -0.1(2)
C2 C1 C6 C5 . 0.8(2)
O1 C1 C6 C5 . 175.92(14)
C4 C5 C6 C1 . -0.5(2)
C8 O2 C7 O3 . 5.6(2)
C8 O2 C7 O1 . -173.24(12)
C1 O1 C7 O3 . -0.4(2)
C1 O1 C7 O2 . 178.35(12)
C7 O2 C8 C10 . 116.32(15)
C7 O2 C8 C9 . -69.5(2)
C10 C8 C9 C8 7_565 -1.4(3)
O2 C8 C9 C8 7_565 -175.11(11)
C9 C8 C10 C11 . 0.5(3)
O2 C8 C10 C11 . 174.47(15)
C8 C10 C11 C10 7_565 0.5(3)
